data_7021847
loop_
_publ_author_name
'Chandrasekhar, Vadapalli'
'Chakraborty, Amit'
'Sa\~nudo, E Carolina'

_publ_section_title
;
 Ferrocene-based compartmental ligand for the assembly of neutral
 Zn(II)/Ln(III) heterometallic complexes.
;
_journal_issue 37
_journal_name_full 'Dalton transactions (Cambridge, England : 2003)'
_journal_page_first 13436
_journal_page_last 13443
_journal_paper_doi 10.1039/c3dt51432c
_journal_volume 42
_journal_year 2013
_chemical_formula_moiety 'C32 H31 Fe Ho N6 O12 Zn'
_chemical_formula_sum 'C32 H31 Fe Ho N6 O12 Zn'
_chemical_formula_weight 977.80
_chemical_name_systematic
; 
 ? 
;
_space_group_IT_number 2
_symmetry_cell_setting triclinic
_symmetry_space_group_name_Hall '-P 1'
_symmetry_space_group_name_H-M 'P -1'
_atom_sites_solution_hydrogens geom
_atom_sites_solution_primary direct
_atom_sites_solution_secondary difmap
_audit_creation_method SHELXL-97
_cell_angle_alpha 72.480(2)
_cell_angle_beta 86.528(2)
_cell_angle_gamma 88.765(2)
_cell_formula_units_Z 2
_cell_length_a 11.2702(9)
_cell_length_b 11.8757(10)
_cell_length_c 13.4290(11)
_cell_measurement_reflns_used 1237
_cell_measurement_temperature 100(2)
_cell_measurement_theta_max 21.01
_cell_measurement_theta_min 2.48
_cell_volume 1710.8(2)
_computing_cell_refinement 'Bruker SMART'
_computing_data_collection 'Bruker SMART'
_computing_data_reduction 'Bruker SAINT'
_computing_molecular_graphics 'Bruker SHELXTL'
_computing_publication_material 'Bruker SHELXTL'
_computing_structure_refinement 'SHELXL-97 (Sheldrick, 1997)'
_computing_structure_solution 'SHELXS-97 (Sheldrick, 1990)'
_diffrn_ambient_temperature 100(2)
_diffrn_measured_fraction_theta_full 0.981
_diffrn_measured_fraction_theta_max 0.981
_diffrn_measurement_device_type 'CCD area detector'
_diffrn_measurement_method 'phi and omega scans'
_diffrn_radiation_monochromator graphite
_diffrn_radiation_source 'fine-focus sealed tube'
_diffrn_radiation_type MoK\a
_diffrn_radiation_wavelength 0.71073
_diffrn_reflns_av_R_equivalents 0.0456
_diffrn_reflns_av_unetI/netI 0.1007
_diffrn_reflns_limit_h_max 13
_diffrn_reflns_limit_h_min -12
_diffrn_reflns_limit_k_max 14
_diffrn_reflns_limit_k_min -12
_diffrn_reflns_limit_l_max 16
_diffrn_reflns_limit_l_min -15
_diffrn_reflns_number 9390
_diffrn_reflns_theta_full 25.50
_diffrn_reflns_theta_max 25.50
_diffrn_reflns_theta_min 1.59
_exptl_absorpt_coefficient_mu 3.477
_exptl_absorpt_correction_T_max 1
_exptl_absorpt_correction_T_min 0.590233
_exptl_absorpt_correction_type empirical
_exptl_absorpt_process_details SADABS
_exptl_crystal_colour orange
_exptl_crystal_density_diffrn 1.898
_exptl_crystal_density_method 'not measured'
_exptl_crystal_description block
_exptl_crystal_F_000 968.0
_exptl_crystal_size_max 0.10
_exptl_crystal_size_mid 0.09
_exptl_crystal_size_min 0.08
_refine_diff_density_max 1.736
_refine_diff_density_min -1.141
_refine_diff_density_rms 0.257
_refine_ls_extinction_method none
_refine_ls_goodness_of_fit_ref 1.084
_refine_ls_hydrogen_treatment constr
_refine_ls_matrix_type full
_refine_ls_number_parameters 483
_refine_ls_number_reflns 6264
_refine_ls_number_restraints 24
_refine_ls_restrained_S_all 1.082
_refine_ls_R_factor_all 0.0893
_refine_ls_R_factor_gt 0.0601
_refine_ls_shift/su_max 0.001
_refine_ls_shift/su_mean 0.000
_refine_ls_structure_factor_coef Fsqd
_refine_ls_weighting_details 'calc w=1/[\s^2^(Fo^2^)+(0.0419P)^2^+23.7228P] where P=(Fo^2^+2Fc^2^)/3'
_refine_ls_weighting_scheme calc
_refine_ls_wR_factor_gt 0.1194
_refine_ls_wR_factor_ref 0.1655
_reflns_number_gt 4587
_reflns_number_total 6264
_reflns_threshold_expression >2sigma(I)
_cod_data_source_file c3dt51432c.txt
_cod_data_source_block Zn-Ho
_cod_depositor_comments
;
The following automatic conversions were performed:

'_symmetry_cell_setting' value 'Triclinic' changed to 'triclinic'
according to /home/saulius/struct/CIF-dictionaries/cif_core.dic
dictionary named 'cif_core.dic' version 2.4.2 from 2011-04-26.

Automatic conversion script
Id: cif_fix_values 1891 2012-01-12 08:04:46Z andrius 
;
_cod_database_code 7021847

loop_
_symmetry_equiv_pos_as_xyz
'x, y, z'
'-x, -y, -z'

loop_
_atom_site_label
_atom_site_type_symbol
_atom_site_fract_x
_atom_site_fract_y
_atom_site_fract_z
_atom_site_U_iso_or_equiv
_atom_site_adp_type
_atom_site_occupancy
_atom_site_symmetry_multiplicity
_atom_site_calc_flag
_atom_site_refinement_flags
Ho1 Ho 0.79264(4) 0.08643(5) 0.72748(4) 0.02279(17) Uani 1 1 d .
Zn1 Zn 0.55393(11) 0.25745(11) 0.76544(10) 0.0216(3) Uani 1 1 d .
Fe1 Fe 0.16925(14) 0.59299(14) 0.82265(13) 0.0228(4) Uani 1 1 d .
O9 O 0.8663(6) -0.1089(7) 0.7334(7) 0.0291(19) Uani 1 1 d .
O11 O 0.9702(6) 0.1190(7) 0.6122(6) 0.0269(18) Uani 1 1 d .
O10 O 0.9916(7) 0.1190(7) 0.7698(5) 0.0276(19) Uani 1 1 d .
O1 O 0.6756(6) 0.1395(6) 0.8505(5) 0.0223(17) Uani 1 1 d .
O4 O 0.7475(6) 0.0586(6) 0.5574(6) 0.0244(17) Uani 1 1 d .
O2 O 0.8362(6) -0.0204(7) 0.9174(6) 0.0284(19) Uani 1 1 d .
O7 O 0.6821(6) -0.0981(7) 0.7862(6) 0.0284(19) Uani 1 1 d .
O3 O 0.6062(6) 0.1525(6) 0.6706(5) 0.0205(16) Uani 1 1 d U
O8 O 0.7579(7) -0.2704(7) 0.7831(7) 0.041(2) Uani 1 1 d .
O5 O 0.6579(6) 0.3950(7) 0.6885(6) 0.0252(18) Uani 1 1 d .
O6 O 0.8163(7) 0.2868(7) 0.6653(6) 0.0304(19) Uani 1 1 d .
N4 N 0.4036(7) 0.2981(7) 0.6796(6) 0.0172(19) Uani 1 1 d .
N3 N 0.3025(7) 0.3544(8) 0.7125(6) 0.019(2) Uani 1 1 d .
N1 N 0.3881(8) 0.3568(8) 0.9174(7) 0.022(2) Uani 1 1 d .
C10 C 0.5869(9) 0.0468(9) 1.1304(7) 0.017(2) Uani 1 1 d .
H10 H 0.5298 0.0624 1.1775 0.021 Uiso 1 1 calc R
C16 C 0.8247(10) 0.0008(11) 0.4970(9) 0.030(3) Uani 1 1 d .
H16A H 0.7793 -0.0543 0.4754 0.045 Uiso 1 1 calc R
H16B H 0.8871 -0.0404 0.5392 0.045 Uiso 1 1 calc R
H16C H 0.8587 0.0590 0.4364 0.045 Uiso 1 1 calc R
C7 C 0.5304(9) 0.5242(10) 0.8458(9) 0.025(3) Uani 1 1 d .
H7A H 0.5720 0.4788 0.8064 0.037 Uiso 1 1 calc R
H7B H 0.5769 0.5275 0.9023 0.037 Uiso 1 1 calc R
H7C H 0.5172 0.6028 0.8010 0.037 Uiso 1 1 calc R
O12 O 1.1405(7) 0.1720(8) 0.6503(8) 0.047(3) Uani 1 1 d .
C21 C 0.4639(9) 0.2114(8) 0.5380(8) 0.015(2) Uani 1 1 d .
N2 N 0.4824(7) 0.2786(8) 0.9072(7) 0.021(2) Uani 1 1 d .
C17 C 0.6435(9) 0.1050(9) 0.5117(9) 0.021(2) Uani 1 1 d .
C14 C 0.6708(9) 0.0834(9) 0.9538(8) 0.017(2) Uani 1 1 d U
C18 C 0.6077(11) 0.1034(9) 0.4162(9) 0.026(3) Uani 1 1 d .
H18 H 0.6549 0.0674 0.3753 0.031 Uiso 1 1 calc R
C19 C 0.5003(10) 0.1561(10) 0.3811(9) 0.026(3) Uani 1 1 d .
H19 H 0.4756 0.1551 0.3166 0.031 Uiso 1 1 calc R
C31 C 0.7628(9) 0.3832(9) 0.6559(8) 0.021(2) Uani 1 1 d U
C15 C 0.9218(10) -0.1148(12) 0.9517(9) 0.034(3) Uani 1 1 d .
H15A H 0.9643 -0.1029 1.0075 0.052 Uiso 1 1 calc R
H15B H 0.9768 -0.1151 0.8944 0.052 Uiso 1 1 calc R
H15C H 0.8811 -0.1891 0.9761 0.052 Uiso 1 1 calc R
C9 C 0.5854(9) 0.1086(10) 1.0246(8) 0.020(2) Uani 1 1 d .
C13 C 0.7555(9) -0.0046(9) 0.9921(8) 0.019(2) Uani 1 1 d .
C29 C 0.0070(10) 0.5564(10) 0.7758(9) 0.025(3) Uani 1 1 d .
H29 H -0.0673 0.5431 0.8195 0.030 Uiso 1 1 calc R
C6 C 0.4136(9) 0.4673(10) 0.8887(8) 0.021(2) Uani 1 1 d .
N5 N 0.7679(9) -0.1632(9) 0.7698(8) 0.031(2) Uani 1 1 d .
C5 C 0.3111(10) 0.6709(10) 0.8636(8) 0.023(2) Uani 1 1 d .
H5 H 0.3707 0.7206 0.8148 0.028 Uiso 1 1 calc R
C22 C 0.5716(9) 0.1565(9) 0.5764(9) 0.021(2) Uani 1 1 d .
C1 C 0.3164(10) 0.5486(11) 0.9042(8) 0.024(3) Uani 1 1 d .
C24 C 0.2954(9) 0.4677(9) 0.6733(8) 0.018(2) Uani 1 1 d .
C20 C 0.4319(10) 0.2087(9) 0.4402(8) 0.020(2) Uani 1 1 d .
H20 H 0.3609 0.2443 0.4149 0.024 Uiso 1 1 calc R
C23 C 0.3864(9) 0.2765(9) 0.5908(8) 0.019(2) Uani 1 1 d .
H23 H 0.3168 0.3064 0.5586 0.023 Uiso 1 1 calc R
C2 C 0.2104(11) 0.5091(11) 0.9742(10) 0.033(3) Uani 1 1 d .
H2 H 0.1901 0.4283 1.0165 0.039 Uiso 1 1 calc R
C27 C 0.1598(9) 0.6475(10) 0.6647(8) 0.022(2) Uani 1 1 d .
H27 H 0.2100 0.7083 0.6157 0.027 Uiso 1 1 calc R
C4 C 0.2029(9) 0.7115(9) 0.9010(8) 0.018(2) Uani 1 1 d U
H4 H 0.1756 0.7937 0.8824 0.022 Uiso 1 1 calc R
C28 C 0.0480(10) 0.6680(10) 0.7107(9) 0.027(3) Uani 1 1 d .
H28 H 0.0074 0.7441 0.7000 0.033 Uiso 1 1 calc R
C11 C 0.6734(10) -0.0375(9) 1.1655(9) 0.025(3) Uani 1 1 d .
H11 H 0.6746 -0.0779 1.2365 0.030 Uiso 1 1 calc R
C25 C 0.3893(9) 0.5442(10) 0.5981(9) 0.026(3) Uani 1 1 d .
H25A H 0.4621 0.5003 0.6002 0.039 Uiso 1 1 calc R
H25B H 0.4026 0.6136 0.6183 0.039 Uiso 1 1 calc R
H25C H 0.3621 0.5668 0.5284 0.039 Uiso 1 1 calc R
C26 C 0.1880(10) 0.5244(10) 0.7007(8) 0.023(3) Uani 1 1 d .
C30 C 0.0912(9) 0.4683(10) 0.7712(9) 0.022(3) Uani 1 1 d .
H30 H 0.0844 0.3839 0.8089 0.027 Uiso 1 1 calc R
C8 C 0.4966(9) 0.2025(9) 0.9953(8) 0.020(2) Uani 1 1 d .
H8A H 0.4424 0.2072 1.0490 0.024 Uiso 1 1 calc R
C32 C 0.8312(10) 0.4947(10) 0.5975(10) 0.032(3) Uani 1 1 d .
H32A H 0.8319 0.5057 0.5237 0.048 Uiso 1 1 calc R
H32B H 0.9113 0.4875 0.6192 0.048 Uiso 1 1 calc R
H32C H 0.7935 0.5614 0.6128 0.048 Uiso 1 1 calc R
C12 C 0.7582(10) -0.0624(10) 1.0961(9) 0.026(3) Uani 1 1 d .
H12A H 0.8169 -0.1185 1.1205 0.031 Uiso 1 1 calc R
N6 N 1.0381(8) 0.1384(9) 0.6743(9) 0.037(3) Uani 1 1 d .
C3 C 0.1407(11) 0.6154(11) 0.9649(10) 0.035(3) Uani 1 1 d .
H3 H 0.0625 0.6187 1.0001 0.042 Uiso 1 1 calc R

loop_
_atom_site_aniso_label
_atom_site_aniso_U_11
_atom_site_aniso_U_22
_atom_site_aniso_U_33
_atom_site_aniso_U_23
_atom_site_aniso_U_13
_atom_site_aniso_U_12
Ho1 0.0181(3) 0.0281(3) 0.0230(3) -0.0096(2) 0.0000(2) 0.0059(2)
Zn1 0.0198(7) 0.0273(7) 0.0187(7) -0.0091(6) -0.0008(5) 0.0074(5)
Fe1 0.0220(8) 0.0237(9) 0.0239(9) -0.0101(7) 0.0014(7) 0.0055(7)
O9 0.012(4) 0.028(4) 0.048(5) -0.014(4) 0.003(4) 0.007(3)
O11 0.019(4) 0.043(5) 0.024(4) -0.019(4) 0.000(3) 0.000(4)
O10 0.029(4) 0.047(5) 0.005(4) -0.005(4) -0.005(3) 0.009(4)
O1 0.026(4) 0.026(4) 0.016(4) -0.008(3) -0.001(3) 0.014(3)
O4 0.026(4) 0.026(4) 0.025(4) -0.013(3) -0.005(3) 0.009(3)
O2 0.023(4) 0.042(5) 0.019(4) -0.007(4) -0.003(3) 0.009(4)
O7 0.025(4) 0.029(4) 0.026(5) -0.001(4) 0.001(3) 0.019(4)
O3 0.0209(18) 0.0213(18) 0.0193(18) -0.0062(10) -0.0017(10) 0.0010(10)
O8 0.036(5) 0.028(5) 0.053(6) -0.005(4) 0.002(4) 0.007(4)
O5 0.019(4) 0.029(4) 0.029(5) -0.011(4) -0.008(3) 0.007(3)
O6 0.033(5) 0.029(5) 0.025(5) -0.003(4) 0.002(4) 0.007(4)
N4 0.019(5) 0.019(5) 0.012(5) -0.004(4) 0.008(4) -0.004(4)
N3 0.018(5) 0.035(6) 0.010(4) -0.013(4) -0.002(4) 0.003(4)
N1 0.021(5) 0.019(5) 0.026(5) -0.007(4) -0.001(4) 0.010(4)
C10 0.024(6) 0.023(6) 0.004(5) -0.002(4) -0.002(4) 0.001(5)
C16 0.019(6) 0.043(8) 0.031(7) -0.019(6) 0.003(5) 0.012(5)
C7 0.027(6) 0.029(6) 0.026(6) -0.020(5) 0.001(5) -0.002(5)
O12 0.023(5) 0.057(6) 0.069(7) -0.032(5) 0.005(5) -0.010(4)
C21 0.018(5) 0.012(5) 0.016(5) -0.005(4) -0.008(4) -0.001(4)
N2 0.015(4) 0.026(5) 0.027(5) -0.012(4) -0.007(4) 0.010(4)
C17 0.018(6) 0.008(5) 0.038(7) -0.012(5) 0.007(5) -0.002(4)
C14 0.018(2) 0.018(2) 0.017(2) -0.0058(12) -0.0011(10) 0.0000(10)
C18 0.042(7) 0.016(6) 0.021(6) -0.009(5) 0.002(5) -0.005(5)
C19 0.032(6) 0.029(6) 0.018(6) -0.010(5) 0.001(5) -0.006(5)
C31 0.021(3) 0.022(3) 0.021(3) -0.0064(12) -0.0017(10) 0.0003(10)
C15 0.029(7) 0.061(9) 0.018(6) -0.019(6) -0.007(5) 0.023(6)
C9 0.013(5) 0.031(6) 0.018(6) -0.009(5) -0.001(4) -0.008(5)
C13 0.012(5) 0.028(6) 0.017(6) -0.005(5) -0.001(4) -0.003(4)
C29 0.020(6) 0.029(6) 0.027(6) -0.009(5) 0.004(5) 0.007(5)
C6 0.025(6) 0.026(6) 0.013(6) -0.006(5) -0.013(5) 0.015(5)
N5 0.029(6) 0.025(6) 0.040(6) -0.013(5) -0.004(5) 0.010(5)
C5 0.025(6) 0.031(7) 0.012(6) -0.006(5) -0.001(5) -0.002(5)
C22 0.019(6) 0.019(6) 0.025(6) -0.005(5) -0.005(5) 0.001(4)
C1 0.025(6) 0.040(7) 0.011(6) -0.013(5) 0.003(4) 0.000(5)
C24 0.015(5) 0.021(6) 0.019(6) -0.009(5) -0.008(4) 0.005(4)
C20 0.025(6) 0.017(6) 0.023(6) -0.012(5) -0.005(5) -0.001(5)
C23 0.016(5) 0.029(6) 0.010(5) -0.002(5) -0.001(4) 0.002(5)
C2 0.034(7) 0.034(7) 0.035(7) -0.018(6) 0.004(6) 0.005(6)
C27 0.025(6) 0.034(7) 0.011(5) -0.012(5) 0.001(4) 0.003(5)
C4 0.019(2) 0.018(2) 0.018(2) -0.0054(12) -0.0012(10) 0.0007(10)
C28 0.032(7) 0.025(6) 0.029(7) -0.015(5) -0.006(5) 0.010(5)
C11 0.039(7) 0.018(6) 0.021(6) -0.011(5) 0.004(5) -0.002(5)
C25 0.021(6) 0.027(6) 0.024(6) 0.001(5) 0.010(5) -0.001(5)
C26 0.034(6) 0.029(6) 0.008(5) -0.004(5) -0.010(5) 0.005(5)
C30 0.011(5) 0.020(6) 0.031(7) -0.003(5) 0.007(5) 0.006(4)
C8 0.024(6) 0.024(6) 0.017(6) -0.015(5) 0.000(5) 0.000(5)
C32 0.031(7) 0.029(7) 0.033(7) -0.005(6) 0.007(5) -0.005(5)
C12 0.030(6) 0.028(6) 0.022(6) -0.011(5) 0.000(5) 0.005(5)
N6 0.014(5) 0.040(6) 0.061(8) -0.024(6) 0.003(5) 0.005(5)
C3 0.030(7) 0.040(8) 0.046(8) -0.031(7) -0.003(6) 0.015(6)

loop_
_atom_type_symbol
_atom_type_description
_atom_type_scat_dispersion_real
_atom_type_scat_dispersion_imag
_atom_type_scat_source
C C 0.0033 0.0016 'International Tables Vol C Tables 4.2.6.8 and 6.1.1.4'
H H 0.0000 0.0000 'International Tables Vol C Tables 4.2.6.8 and 6.1.1.4'
N N 0.0061 0.0033 'International Tables Vol C Tables 4.2.6.8 and 6.1.1.4'
O O 0.0106 0.0060 'International Tables Vol C Tables 4.2.6.8 and 6.1.1.4'
Fe Fe 0.3463 0.8444 'International Tables Vol C Tables 4.2.6.8 and 6.1.1.4'
Zn Zn 0.2839 1.4301 'International Tables Vol C Tables 4.2.6.8 and 6.1.1.4'
Ho Ho -0.2175 4.6783 'International Tables Vol C Tables 4.2.6.8 and 6.1.1.4'

loop_
_geom_angle_atom_site_label_1
_geom_angle_atom_site_label_2
_geom_angle_atom_site_label_3
_geom_angle
O1 Ho1 O6 80.9(3)
O1 Ho1 O3 67.2(2)
O6 Ho1 O3 77.0(3)
O1 Ho1 O10 103.4(3)
O6 Ho1 O10 75.7(3)
O3 Ho1 O10 152.3(3)
O1 Ho1 O11 148.8(3)
O6 Ho1 O11 74.1(3)
O3 Ho1 O11 123.0(3)
O10 Ho1 O11 52.7(2)
O1 Ho1 O9 128.1(3)
O6 Ho1 O9 148.5(3)
O3 Ho1 O9 122.2(3)
O10 Ho1 O9 84.5(3)
O11 Ho1 O9 74.5(3)
O1 Ho1 O7 85.0(3)
O6 Ho1 O7 155.9(3)
O3 Ho1 O7 79.6(2)
O10 Ho1 O7 126.9(2)
O11 Ho1 O7 124.5(3)
O9 Ho1 O7 52.9(2)
O1 Ho1 O4 131.7(2)
O6 Ho1 O4 96.1(3)
O3 Ho1 O4 65.3(2)
O10 Ho1 O4 122.6(2)
O11 Ho1 O4 70.3(2)
O9 Ho1 O4 74.1(3)
O7 Ho1 O4 78.9(3)
O1 Ho1 O2 64.5(2)
O6 Ho1 O2 119.0(3)
O3 Ho1 O2 124.6(2)
O10 Ho1 O2 66.6(2)
O11 Ho1 O2 112.4(2)
O9 Ho1 O2 72.9(3)
O7 Ho1 O2 70.9(3)
O4 Ho1 O2 144.5(3)
O1 Ho1 N6 127.1(3)
O6 Ho1 N6 70.9(3)
O3 Ho1 N6 140.7(3)
O10 Ho1 N6 27.3(3)
O11 Ho1 N6 25.6(3)
O9 Ho1 N6 80.3(3)
O7 Ho1 N6 132.7(3)
O4 Ho1 N6 95.8(3)
O2 Ho1 N6 91.3(3)
O1 Ho1 N5 107.1(3)
O6 Ho1 N5 170.5(3)
O3 Ho1 N5 101.2(3)
O10 Ho1 N5 106.5(3)
O11 Ho1 N5 99.7(3)
O9 Ho1 N5 26.6(2)
O7 Ho1 N5 26.3(2)
O4 Ho1 N5 74.9(3)
O2 Ho1 N5 69.8(3)
N6 Ho1 N5 106.7(3)
O1 Ho1 Zn1 35.64(17)
O6 Ho1 Zn1 63.09(19)
O3 Ho1 Zn1 36.30(18)
O10 Ho1 Zn1 122.80(19)
O11 Ho1 Zn1 135.10(19)
O9 Ho1 Zn1 147.28(18)
O7 Ho1 Zn1 94.42(16)
O4 Ho1 Zn1 100.51(16)
O2 Ho1 Zn1 100.06(17)
N6 Ho1 Zn1 132.4(2)
N5 Ho1 Zn1 120.7(2)
O5 Zn1 O1 101.9(3)
O5 Zn1 N4 100.3(3)
O1 Zn1 N4 152.6(3)
O5 Zn1 O3 95.6(3)
O1 Zn1 O3 75.4(3)
N4 Zn1 O3 86.6(3)
O5 Zn1 N2 110.5(3)
O1 Zn1 N2 88.2(3)
N4 Zn1 N2 98.9(3)
O3 Zn1 N2 151.7(3)
O5 Zn1 Ho1 85.2(2)
O1 Zn1 Ho1 39.88(19)
N4 Zn1 Ho1 127.6(2)
O3 Zn1 Ho1 41.12(19)
N2 Zn1 Ho1 128.1(2)
C3 Fe1 C1 70.0(4)
C3 Fe1 C27 152.3(5)
C1 Fe1 C27 127.4(4)
C3 Fe1 C26 164.5(5)
C1 Fe1 C26 107.1(4)
C27 Fe1 C26 41.2(4)
C3 Fe1 C5 68.1(5)
C1 Fe1 C5 40.0(4)
C27 Fe1 C5 109.8(4)
C26 Fe1 C5 120.0(4)
C3 Fe1 C30 126.0(5)
C1 Fe1 C30 118.8(4)
C27 Fe1 C30 68.6(4)
C26 Fe1 C30 41.1(4)
C5 Fe1 C30 153.8(4)
C3 Fe1 C4 39.7(5)
C1 Fe1 C4 68.5(4)
C27 Fe1 C4 120.5(4)
C26 Fe1 C4 154.6(4)
C5 Fe1 C4 40.6(4)
C30 Fe1 C4 163.4(4)
C3 Fe1 C2 41.7(4)
C1 Fe1 C2 42.3(4)
C27 Fe1 C2 165.5(4)
C26 Fe1 C2 126.1(4)
C5 Fe1 C2 68.7(5)
C30 Fe1 C2 106.1(5)
C4 Fe1 C2 68.4(5)
C3 Fe1 C29 107.3(5)
C1 Fe1 C29 153.2(5)
C27 Fe1 C29 67.3(4)
C26 Fe1 C29 68.1(4)
C5 Fe1 C29 165.4(4)
C30 Fe1 C29 40.1(4)
C4 Fe1 C29 127.3(4)
C2 Fe1 C29 117.8(5)
C3 Fe1 C28 117.8(5)
C1 Fe1 C28 165.1(5)
C27 Fe1 C28 40.4(4)
C26 Fe1 C28 68.9(4)
C5 Fe1 C28 128.5(5)
C30 Fe1 C28 68.3(4)
C4 Fe1 C28 108.6(4)
C2 Fe1 C28 151.7(5)
C29 Fe1 C28 40.1(4)
N5 O9 Ho1 95.9(6)
N6 O11 Ho1 97.0(6)
N6 O10 Ho1 95.2(6)
C14 O1 Zn1 128.3(6)
C14 O1 Ho1 125.4(6)
Zn1 O1 Ho1 104.5(3)
C17 O4 C16 115.2(8)
C17 O4 Ho1 119.3(6)
C16 O4 Ho1 125.5(6)
C13 O2 C15 116.4(8)
C13 O2 Ho1 116.4(6)
C15 O2 Ho1 125.7(6)
N5 O7 Ho1 95.8(6)
C22 O3 Zn1 129.6(6)
C22 O3 Ho1 123.0(6)
Zn1 O3 Ho1 102.6(3)
C31 O5 Zn1 123.0(7)
C31 O6 Ho1 142.9(7)
C23 N4 N3 111.0(8)
C23 N4 Zn1 126.8(7)
N3 N4 Zn1 122.2(6)
C24 N3 N4 116.9(9)
C6 N1 N2 116.3(9)
C11 C10 C9 119.9(10)
C20 C21 C22 118.6(10)
C20 C21 C23 116.7(9)
C22 C21 C23 124.6(9)
C8 N2 N1 109.6(9)
C8 N2 Zn1 122.6(7)
N1 N2 Zn1 125.5(7)
C18 C17 O4 127.0(10)
C18 C17 C22 121.1(10)
O4 C17 C22 111.9(9)
O1 C14 C13 118.1(9)
O1 C14 C9 123.3(9)
C13 C14 C9 118.6(9)
C17 C18 C19 119.6(11)
C20 C19 C18 120.3(11)
O5 C31 O6 125.8(10)
O5 C31 C32 117.6(10)
O6 C31 C32 116.6(10)
C10 C9 C14 119.7(10)
C10 C9 C8 116.3(9)
C14 C9 C8 123.9(9)
C12 C13 O2 124.6(9)
C12 C13 C14 121.2(10)
O2 C13 C14 114.1(9)
C30 C29 C28 109.8(10)
C30 C29 Fe1 69.2(6)
C28 C29 Fe1 70.3(7)
N1 C6 C1 116.2(10)
N1 C6 C7 127.9(10)
C1 C6 C7 115.8(10)
O8 N5 O7 123.2(10)
O8 N5 O9 121.3(9)
O7 N5 O9 115.4(9)
O8 N5 Ho1 177.0(8)
O7 N5 Ho1 57.9(5)
O9 N5 Ho1 57.5(5)
C1 C5 C4 108.9(10)
C1 C5 Fe1 68.7(6)
C4 C5 Fe1 69.7(6)
O3 C22 C17 119.9(9)
O3 C22 C21 122.0(10)
C17 C22 C21 118.2(10)
C5 C1 C2 108.1(10)
C5 C1 C6 128.3(10)
C2 C1 C6 123.4(10)
C5 C1 Fe1 71.3(6)
C2 C1 Fe1 70.3(7)
C6 C1 Fe1 127.2(8)
N3 C24 C26 116.9(10)
N3 C24 C25 124.6(9)
C26 C24 C25 118.4(9)
C19 C20 C21 122.1(10)
N4 C23 C21 127.1(9)
C3 C2 C1 104.8(11)
C3 C2 Fe1 67.6(7)
C1 C2 Fe1 67.4(7)
C28 C27 C26 109.5(10)
C28 C27 Fe1 71.5(6)
C26 C27 Fe1 69.6(6)
C3 C4 C5 108.6(10)
C3 C4 Fe1 68.8(7)
C5 C4 Fe1 69.7(6)
C27 C28 C29 106.4(10)
C27 C28 Fe1 68.2(6)
C29 C28 Fe1 69.6(6)
C10 C11 C12 120.6(10)
C27 C26 C30 106.7(9)
C27 C26 C24 126.6(10)
C30 C26 C24 126.8(10)
C27 C26 Fe1 69.3(6)
C30 C26 Fe1 69.9(6)
C24 C26 Fe1 124.6(7)
C29 C30 C26 107.7(10)
C29 C30 Fe1 70.7(7)
C26 C30 Fe1 69.0(6)
N2 C8 C9 129.5(10)
C13 C12 C11 119.8(11)
O12 N6 O11 123.6(11)
O12 N6 O10 121.9(11)
O11 N6 O10 114.5(9)
O12 N6 Ho1 173.8(8)
O11 N6 Ho1 57.4(5)
O10 N6 Ho1 57.6(5)
C4 C3 C2 109.4(11)
C4 C3 Fe1 71.5(7)
C2 C3 Fe1 70.7(7)

loop_
_geom_bond_atom_site_label_1
_geom_bond_atom_site_label_2
_geom_bond_distance
Ho1 O1 2.279(7)
Ho1 O6 2.288(8)
Ho1 O3 2.319(7)
Ho1 O10 2.414(8)
Ho1 O11 2.419(7)
Ho1 O9 2.426(7)
Ho1 O7 2.437(8)
Ho1 O4 2.487(7)
Ho1 O2 2.556(7)
Ho1 N6 2.849(10)
Ho1 N5 2.862(10)
Ho1 Zn1 3.4416(13)
Zn1 O5 2.007(8)
Zn1 O1 2.071(7)
Zn1 N4 2.074(9)
Zn1 O3 2.087(7)
Zn1 N2 2.105(9)
Fe1 C3 2.013(12)
Fe1 C1 2.015(11)
Fe1 C27 2.032(10)
Fe1 C26 2.036(11)
Fe1 C5 2.047(11)
Fe1 C30 2.047(12)
Fe1 C4 2.048(11)
Fe1 C2 2.055(13)
Fe1 C29 2.066(11)
Fe1 C28 2.076(11)
O9 N5 1.288(12)
O11 N6 1.240(12)
O10 N6 1.310(13)
O1 C14 1.344(12)
O4 C17 1.382(12)
O4 C16 1.453(12)
O2 C13 1.365(12)
O2 C15 1.448(13)
O7 N5 1.275(11)
O3 C22 1.332(13)
O8 N5 1.238(12)
O5 C31 1.256(12)
O6 C31 1.258(13)
N4 C23 1.319(13)
N4 N3 1.423(11)
N3 C24 1.292(13)
N1 C6 1.285(14)
N1 N2 1.423(11)
C10 C11 1.379(14)
C10 C9 1.391(14)
C7 C6 1.494(15)
O12 N6 1.221(12)
C21 C20 1.393(14)
C21 C22 1.416(14)
C21 C23 1.445(14)
N2 C8 1.271(13)
C17 C18 1.373(15)
C17 C22 1.413(15)
C14 C13 1.400(14)
C14 C9 1.403(14)
C18 C19 1.392(16)
C19 C20 1.349(15)
C31 C32 1.519(15)
C9 C8 1.462(15)
C13 C12 1.360(15)
C29 C30 1.410(14)
C29 C28 1.419(16)
C6 C1 1.491(15)
C5 C1 1.390(16)
C5 C4 1.421(15)
C1 C2 1.468(16)
C24 C26 1.454(15)
C24 C25 1.524(14)
C2 C3 1.448(16)
C27 C28 1.419(15)
C27 C26 1.430(15)
C4 C3 1.379(16)
C11 C12 1.385(15)
C26 C30 1.434(15)
